data_1563141
loop_
_publ_author_name
'Modder, Dieuwertje K.'
'Palumbo, Chad T.'
'Douair, Iskander'
'Scopelliti, Rosario'
'Maron, Laurent'
'Mazzanti, Marinella'

_publ_section_title
;
 Single metal four-electron reduction by U(ii) and masked
 &quot;U(ii)&quot; compounds.
;
_journal_issue 17
_journal_name_full 'Chemical science'
_journal_page_first 6153
_journal_page_last 6158
_journal_paper_doi 10.1039/d1sc00668a
_journal_volume 12
_journal_year 2021
_chemical_formula_moiety 'C32 H64 N3 Si6 U, C18 H36 K N2 O6'
_chemical_formula_sum 'C50 H100 K N5 O6 Si6 U'
_chemical_formula_weight 1313.01
_space_group_crystal_system monoclinic
_space_group_IT_number 14
_space_group_name_Hall '-P 2ybc'
_space_group_name_H-M_alt 'P 1 21/c 1'
_atom_sites_solution_hydrogens geom
_atom_sites_solution_primary dual
_atom_sites_solution_secondary difmap
_audit_creation_date 2020-08-11
_audit_creation_method
;
Olex2 1.3
(compiled 2020.07.31 svn.rc2a77460 for OlexSys, GUI svn.r6145)
;
_audit_update_record
;
2021-03-26 deposited with the CCDC.	2021-04-01 downloaded from the CCDC.
;
_cell_angle_alpha 90
_cell_angle_beta 93.6596(8)
_cell_angle_gamma 90
_cell_formula_units_Z 4
_cell_length_a 15.66789(14)
_cell_length_b 17.47136(16)
_cell_length_c 24.16489(19)
_cell_measurement_reflns_used 20811
_cell_measurement_temperature 140.00(10)
_cell_measurement_theta_max 72.5720
_cell_measurement_theta_min 3.1120
_cell_volume 6601.39(10)
_computing_cell_refinement 'CrysAlisPro 1.171.41.78a (Rigaku OD, 2020)'
_computing_data_collection 'CrysAlisPro 1.171.41.78a (Rigaku OD, 2020)'
_computing_data_reduction 'CrysAlisPro 1.171.41.78a (Rigaku OD, 2020)'
_computing_molecular_graphics 'Olex2 1.3 (Dolomanov et al., 2009)'
_computing_publication_material 'Olex2 1.3 (Dolomanov et al., 2009)'
_computing_structure_refinement 'ShelXL 2018/3 (Sheldrick, 2015)'
_computing_structure_solution 'ShelXT 2018/2 (Sheldrick, 2015)'
_diffrn_ambient_environment N~2~
_diffrn_ambient_temperature 140.00(10)
_diffrn_detector 'CCD plate'
_diffrn_detector_area_resol_mean 5.2817
_diffrn_detector_type AtlasS2
_diffrn_measured_fraction_theta_full 0.997
_diffrn_measured_fraction_theta_max 0.975
_diffrn_measurement_details
;
List of Runs (angles in degrees, time in seconds):

  # Type    Start    End  Width  t~exp~   \w     \q     \k     \f   Frames
#--------------------------------------------------------------------------
  1  \w   -112.00 -78.00   1.00    4.00    --  -40.91 -55.00 -59.00   34
  2  \w    -69.00  30.00   1.00    4.00    --  -40.91  55.00  83.00   99
  3  \w     50.00  96.00   1.00    4.00    --   40.91  55.00  83.00   46
  4  \w     -6.00  35.00   1.00    4.00    --   40.91 -55.00 -59.00   41
  5  \w     97.00 175.00   1.00   16.00    --  105.15  55.00  83.00   78
  6  \w     39.00 130.00   1.00   16.00    --  105.15 -55.00 -59.00   91
  7  \w    -20.00  73.00   1.00    4.00    --   40.91 -77.00-120.00   93
  8  \w     49.00  97.00   1.00    4.00    --   40.91-125.00-150.00   48
  9  \w    133.00 160.00   1.00   16.00    --  105.15  30.00-180.00   27
 10  \w     32.00 131.00   1.00   16.00    --  105.15 -45.00 150.00   99
 11  \w     25.00 154.00   1.00   16.00    --  105.15 -15.00 -90.00  129
 12  \w    135.00 162.00   1.00   16.00    --  105.15 111.00-120.00   27
 13  \w     98.00 129.00   1.00   16.00    --  105.15  30.00-180.00   31
 14  \w    119.00 172.00   1.00   16.00    --  105.15 111.00   0.00   53
;
_diffrn_measurement_device 'four-circle diffractometer'
_diffrn_measurement_device_type 'SuperNova, Dual, Cu at home/near, AtlasS2'
_diffrn_measurement_method '\w scans'
_diffrn_orient_matrix_type 'CrysAlisPro convention (1999,Acta A55,543-557)'
_diffrn_orient_matrix_UB_11 0.0191395000
_diffrn_orient_matrix_UB_12 -0.0569694000
_diffrn_orient_matrix_UB_13 0.0478599000
_diffrn_orient_matrix_UB_21 0.0905869000
_diffrn_orient_matrix_UB_22 -0.0125961000
_diffrn_orient_matrix_UB_23 -0.0196688000
_diffrn_orient_matrix_UB_31 0.0338716000
_diffrn_orient_matrix_UB_32 0.0660628000
_diffrn_orient_matrix_UB_33 0.0374433000
_diffrn_radiation_monochromator mirror
_diffrn_radiation_probe x-ray
_diffrn_radiation_type 'Cu K\a'
_diffrn_radiation_wavelength 1.54184
_diffrn_reflns_av_R_equivalents 0.0210
_diffrn_reflns_av_unetI/netI 0.0231
_diffrn_reflns_Laue_measured_fraction_full 0.997
_diffrn_reflns_Laue_measured_fraction_max 0.975
_diffrn_reflns_limit_h_max 18
_diffrn_reflns_limit_h_min -19
_diffrn_reflns_limit_k_max 21
_diffrn_reflns_limit_k_min -18
_diffrn_reflns_limit_l_max 29
_diffrn_reflns_limit_l_min -20
_diffrn_reflns_number 33861
_diffrn_reflns_point_group_measured_fraction_full 0.997
_diffrn_reflns_point_group_measured_fraction_max 0.975
_diffrn_reflns_theta_full 67.684
_diffrn_reflns_theta_max 72.677
_diffrn_reflns_theta_min 3.123
_diffrn_source 'micro-focus sealed X-ray tube'
_diffrn_source_type 'SuperNova (Cu) X-ray Source'
_exptl_absorpt_coefficient_mu 8.875
_exptl_absorpt_correction_T_max 0.963
_exptl_absorpt_correction_T_min 0.291
_exptl_absorpt_correction_type gaussian
_exptl_absorpt_process_details
;
 CrysAlisPro 1.171.41.78a (Rigaku Oxford Diffraction, 2020)
 Numerical absorption correction based on Gaussian integration over
 a multifaceted crystal model.
 Empirical absorption correction using spherical harmonics
 as implemented in SCALE3 ABSPACK scaling algorithm
;
_exptl_crystal_colour 'clear intense orange'
_exptl_crystal_density_diffrn 1.321
_exptl_crystal_description plate
_exptl_crystal_F_000 2712
_exptl_crystal_size_max 0.2
_exptl_crystal_size_mid 0.2
_exptl_crystal_size_min 0.04
_refine_diff_density_max 1.943
_refine_diff_density_min -1.067
_refine_diff_density_rms 0.083
_refine_ls_extinction_method none
_refine_ls_goodness_of_fit_ref 1.040
_refine_ls_hydrogen_treatment constr
_refine_ls_matrix_type full
_refine_ls_number_parameters 640
_refine_ls_number_reflns 12806
_refine_ls_number_restraints 162
_refine_ls_restrained_S_all 1.051
_refine_ls_R_factor_all 0.0306
_refine_ls_R_factor_gt 0.0273
_refine_ls_shift/su_max 0.001
_refine_ls_shift/su_mean 0.000
_refine_ls_structure_factor_coef Fsqd
_refine_ls_weighting_details 'w=1/[\s^2^(Fo^2^)+(0.0284P)^2^+12.4631P] where P=(Fo^2^+2Fc^2^)/3'
_refine_ls_weighting_scheme calc
_refine_ls_wR_factor_gt 0.0648
_refine_ls_wR_factor_ref 0.0665
_reflns_Friedel_coverage 0.000
_reflns_number_gt 11775
_reflns_number_total 12806
_reflns_threshold_expression 'I > 2\s(I)'
_cod_data_source_file d1sc00668a2.cif
_cod_data_source_block dkm246
_cod_depositor_comments
;
The following automatic conversions were performed:

data item '_exptl_absorpt_correction_type' value 'Gaussian' was
changed to 'gaussian' in accordance with the
/home/data/users/saulius/crontab/automatic-downloads/current/RSC/lib/dictionaries/cif_core.dic
dictionary named 'cif_core.dic' version 2.4.2 last updated on
2011-04-26.

Automatic conversion script
Id: cif_fix_values 7556 2019-12-06 15:28:31Z antanas 
;
_cod_database_code 1563141
_shelx_shelxl_version_number 2018/3
_audit_contact_author 'Farzaneh Fadaei Tirani'
_chemical_oxdiff_formula 'C50 H100 K N5 O6 Si6 U'
_shelx_space_group_comment
;
The symmetry employed for this shelxl refinement is uniquely defined
by the following loop, which should always be used as a source of
symmetry information in preference to the above space-group names.
They are only intended as comments.
;
_shelx_estimated_absorpt_t_max 0.718
_shelx_estimated_absorpt_t_min 0.270
_reflns_odcompleteness_completeness 99.76
_reflns_odcompleteness_iscentric 1
_reflns_odcompleteness_theta 66.97
_olex2_refinement_description
;
1. Fixed Uiso
 At 1.2 times of:
  All C(H) groups, All C(H,H) groups
 At 1.5 times of:
  All C(H,H,H) groups
2. Uiso/Uaniso restraints and constraints
K1 \\sim O1 \\sim O2 \\sim O3 \\sim O4 \\sim O5 \\sim O6 \\sim N4 \\sim N5
\\sim C33 \\sim C34 \\sim C35 \\sim C36 \\sim C37 \\sim C38 \\sim C39 \\sim C40
\\sim C41 \\sim C42 \\sim C43 \\sim C44 \\sim C45 \\sim C46 \\sim C47 \\sim C48
\\sim C49 \\sim C50: within 2A with sigma of 0.01 and sigma for terminal atoms
of 0.02 within 2A
3.a Secondary CH2 refined with riding coordinates:
 C33(H33A,H33B), C34(H34A,H34B), C35(H35A,H35B), C36(H36A,H36B), C37(H37A,
 H37B), C38(H38A,H38B), C39(H39A,H39B), C40(H40A,H40B), C41(H41A,H41B),
 C42(H42A,H42B), C43(H43A,H43B), C44(H44A,H44B), C45(H45A,H45B), C46(H46A,H46B),
  C47(H47A,H47B), C48(H48A,H48B), C49(H49A,H49B), C50(H50A,H50B)
3.b Aromatic/amide H refined with riding coordinates:
 C4(H4), C5(H5), C6(H6), C7(H7), C8(H8), C10(H10), C11(H11), C12(H12),
 C13(H13), C14(H14)
3.c Idealised Me refined as rotating group:
 C15(H15A,H15B,H15C), C16(H16A,H16B,H16C), C17(H17A,H17B,H17C), C18(H18A,H18B,
 H18C), C19(H19A,H19B,H19C), C20(H20A,H20B,H20C), C21(H21A,H21B,H21C), C22(H22A,
 H22B,H22C), C23(H23A,H23B,H23C), C24(H24A,H24B,H24C), C25(H25A,H25B,H25C),
 C26(H26A,H26B,H26C), C27(H27A,H27B,H27C), C28(H28A,H28B,H28C), C29(H29A,H29B,
 H29C), C30(H30A,H30B,H30C), C31(H31A,H31B,H31C), C32(H32A,H32B,H32C)
;
_olex2_submission_special_instructions 'No special instructions were received'
_oxdiff_exptl_absorpt_empirical_details
;
Empirical correction (ABSPACK) includes:
- Absorption correction using spherical harmonics
- Frame scaling
- Detector area scaling
- B-factor correction
;
_oxdiff_exptl_absorpt_empirical_full_max 1.439
_oxdiff_exptl_absorpt_empirical_full_min 0.738

loop_
_space_group_symop_operation_xyz
'x, y, z'
'-x, y+1/2, -z+1/2'
'-x, -y, -z'
'x, -y-1/2, z-1/2'

loop_
_atom_site_label
_atom_site_type_symbol
_atom_site_fract_x
_atom_site_fract_y
_atom_site_fract_z
_atom_site_U_iso_or_equiv
_atom_site_adp_type
_atom_site_occupancy
_atom_site_site_symmetry_order
_atom_site_calc_flag
_atom_site_refinement_flags_posn
_atom_site_refinement_flags_adp
_atom_site_refinement_flags_occupancy
_atom_site_disorder_assembly
_atom_site_disorder_group
U1 U 0.23252(2) 0.27931(2) 0.28902(2) 0.02127(4) Uani 1 1 d . . . . .
Si1 Si 0.08931(5) 0.32120(5) 0.39803(3) 0.02478(17) Uani 1 1 d . . . . .
Si2 Si 0.25123(6) 0.24269(6) 0.43018(4) 0.02976(19) Uani 1 1 d . . . . .
Si3 Si 0.36050(9) 0.43908(8) 0.30242(5) 0.0524(3) Uani 1 1 d . . . . .
Si4 Si 0.46686(7) 0.29825(9) 0.30104(5) 0.0508(3) Uani 1 1 d . . . . .
Si5 Si 0.26801(5) 0.18150(5) 0.17012(3) 0.02607(18) Uani 1 1 d . . . . .
Si6 Si 0.21441(6) 0.08033(5) 0.26158(4) 0.02901(19) Uani 1 1 d . . . . .
N1 N 0.18569(17) 0.28472(16) 0.37919(10) 0.0238(5) Uani 1 1 d . . . . .
N2 N 0.36624(19) 0.3411(2) 0.29854(12) 0.0394(7) Uani 1 1 d . . . . .
N3 N 0.24751(16) 0.16778(16) 0.23869(11) 0.0239(5) Uani 1 1 d . . . . .
C1 C 0.0959(2) 0.29700(18) 0.24539(12) 0.0236(6) Uani 1 1 d . . . . .
C2 C 0.1448(2) 0.35392(19) 0.22760(13) 0.0266(7) Uani 1 1 d . . . . .
C3 C 0.0048(2) 0.2789(2) 0.23045(13) 0.0283(7) Uani 1 1 d . . . . .
C4 C -0.0575(2) 0.3363(2) 0.22090(16) 0.0387(8) Uani 1 1 d . . . . .
H4 H -0.040912 0.388565 0.222065 0.046 Uiso 1 1 calc R U . . .
C5 C -0.1430(3) 0.3173(3) 0.20981(19) 0.0499(11) Uani 1 1 d . . . . .
H5 H -0.184247 0.356734 0.203712 0.060 Uiso 1 1 calc R U . . .
C6 C -0.1686(2) 0.2417(3) 0.20755(18) 0.0489(11) Uani 1 1 d . . . . .
H6 H -0.227129 0.229041 0.200116 0.059 Uiso 1 1 calc R U . . .
C7 C -0.1079(3) 0.1846(3) 0.21623(17) 0.0449(10) Uani 1 1 d . . . . .
H7 H -0.124698 0.132410 0.213986 0.054 Uiso 1 1 calc R U . . .
C8 C -0.0230(2) 0.2035(2) 0.22816(15) 0.0348(8) Uani 1 1 d . . . . .
H8 H 0.017488 0.163587 0.234994 0.042 Uiso 1 1 calc R U . . .
C9 C 0.1243(2) 0.4135(2) 0.18590(14) 0.0285(7) Uani 1 1 d . . . . .
C10 C 0.1022(3) 0.4877(2) 0.20133(16) 0.0401(9) Uani 1 1 d . . . . .
H10 H 0.100119 0.499724 0.239557 0.048 Uiso 1 1 calc R U . . .
C11 C 0.0831(3) 0.5439(2) 0.16216(18) 0.0460(10) Uani 1 1 d . . . . .
H11 H 0.068232 0.593831 0.173866 0.055 Uiso 1 1 calc R U . . .
C12 C 0.0855(3) 0.5284(2) 0.10628(17) 0.0453(10) Uani 1 1 d . . . . .
H12 H 0.072116 0.566966 0.079425 0.054 Uiso 1 1 calc R U . . .
C13 C 0.1077(3) 0.4557(2) 0.09021(16) 0.0433(9) Uani 1 1 d . . . . .
H13 H 0.109803 0.444300 0.051882 0.052 Uiso 1 1 calc R U . . .
C14 C 0.1269(2) 0.3991(2) 0.12903(14) 0.0336(8) Uani 1 1 d . . . . .
H14 H 0.142236 0.349508 0.116894 0.040 Uiso 1 1 calc R U . . .
C15 C 0.0458(3) 0.4047(2) 0.35634(15) 0.0406(9) Uani 1 1 d . . . . .
H15A H 0.083075 0.449210 0.363210 0.061 Uiso 1 1 calc R U . . .
H15B H -0.011878 0.416838 0.367232 0.061 Uiso 1 1 calc R U . . .
H15C H 0.043411 0.391772 0.316818 0.061 Uiso 1 1 calc R U . . .
C16 C 0.0051(2) 0.2450(2) 0.39486(18) 0.0421(9) Uani 1 1 d . . . . .
H16A H -0.013487 0.234826 0.356064 0.063 Uiso 1 1 calc R U . . .
H16B H -0.043905 0.262230 0.414854 0.063 Uiso 1 1 calc R U . . .
H16C H 0.028550 0.198041 0.412013 0.063 Uiso 1 1 calc R U . . .
C17 C 0.0964(2) 0.3621(3) 0.47022(14) 0.0395(9) Uani 1 1 d . . . . .
H17A H 0.105995 0.320555 0.497189 0.059 Uiso 1 1 calc R U . . .
H17B H 0.042935 0.388488 0.477014 0.059 Uiso 1 1 calc R U . . .
H17C H 0.144083 0.398405 0.474060 0.059 Uiso 1 1 calc R U . . .
C18 C 0.1958(3) 0.1759(3) 0.47760(16) 0.0449(10) Uani 1 1 d . . . . .
H18A H 0.152025 0.204133 0.496442 0.067 Uiso 1 1 calc R U . . .
H18B H 0.237731 0.154592 0.505224 0.067 Uiso 1 1 calc R U . . .
H18C H 0.168683 0.134174 0.455765 0.067 Uiso 1 1 calc R U . . .
C19 C 0.3136(3) 0.3133(3) 0.47559(17) 0.0469(10) Uani 1 1 d . . . . .
H19A H 0.342099 0.350019 0.452309 0.070 Uiso 1 1 calc R U . . .
H19B H 0.356504 0.285966 0.499319 0.070 Uiso 1 1 calc R U . . .
H19C H 0.274503 0.340638 0.498774 0.070 Uiso 1 1 calc R U . . .
C20 C 0.3348(3) 0.1817(3) 0.39904(17) 0.0442(9) Uani 1 1 d . . . . .
H20A H 0.306720 0.142894 0.374878 0.066 Uiso 1 1 calc R U . . .
H20B H 0.369757 0.156423 0.428736 0.066 Uiso 1 1 calc R U . . .
H20C H 0.371276 0.213972 0.377285 0.066 Uiso 1 1 calc R U . . .
C21 C 0.2585(3) 0.4690(3) 0.3330(2) 0.0559(12) Uani 1 1 d . . . . .
H21A H 0.209562 0.448941 0.310145 0.084 Uiso 1 1 calc R U . . .
H21B H 0.255338 0.524996 0.334057 0.084 Uiso 1 1 calc R U . . .
H21C H 0.257201 0.448672 0.370730 0.084 Uiso 1 1 calc R U . . .
C22 C 0.4463(4) 0.4862(4) 0.3489(3) 0.088(2) Uani 1 1 d . . . . .
H22A H 0.444772 0.465648 0.386511 0.132 Uiso 1 1 calc R U . . .
H22B H 0.436428 0.541583 0.349526 0.132 Uiso 1 1 calc R U . . .
H22C H 0.502421 0.475924 0.334682 0.132 Uiso 1 1 calc R U . . .
C23 C 0.3627(5) 0.4855(4) 0.2330(2) 0.085(2) Uani 1 1 d . . . . .
H23A H 0.416551 0.473037 0.216608 0.128 Uiso 1 1 calc R U . . .
H23B H 0.358070 0.541131 0.237213 0.128 Uiso 1 1 calc R U . . .
H23C H 0.314586 0.466789 0.208859 0.128 Uiso 1 1 calc R U . . .
C24 C 0.4652(3) 0.1959(3) 0.2789(2) 0.0564(12) Uani 1 1 d . . . . .
H24A H 0.417302 0.169587 0.294862 0.085 Uiso 1 1 calc R U . . .
H24B H 0.519028 0.171253 0.291874 0.085 Uiso 1 1 calc R U . . .
H24C H 0.458473 0.193064 0.238359 0.085 Uiso 1 1 calc R U . . .
C25 C 0.5410(4) 0.3453(4) 0.2533(3) 0.085(2) Uani 1 1 d . . . . .
H25A H 0.512883 0.348668 0.215942 0.128 Uiso 1 1 calc R U . . .
H25B H 0.593396 0.314944 0.252096 0.128 Uiso 1 1 calc R U . . .
H25C H 0.555252 0.396872 0.266885 0.128 Uiso 1 1 calc R U . . .
C26 C 0.5210(3) 0.3019(4) 0.3730(2) 0.0752(18) Uani 1 1 d . . . . .
H26A H 0.535789 0.355010 0.382496 0.113 Uiso 1 1 calc R U . . .
H26B H 0.573122 0.270813 0.374215 0.113 Uiso 1 1 calc R U . . .
H26C H 0.482131 0.281790 0.399715 0.113 Uiso 1 1 calc R U . . .
C27 C 0.3187(2) 0.2772(2) 0.15968(15) 0.0346(8) Uani 1 1 d . . . . .
H27A H 0.283057 0.317437 0.174518 0.052 Uiso 1 1 calc R U . . .
H27B H 0.324098 0.285924 0.119990 0.052 Uiso 1 1 calc R U . . .
H27C H 0.375603 0.278331 0.179087 0.052 Uiso 1 1 calc R U . . .
C28 C 0.1689(2) 0.1782(2) 0.12219(14) 0.0364(8) Uani 1 1 d . . . . .
H28A H 0.150594 0.124924 0.116942 0.055 Uiso 1 1 calc R U . . .
H28B H 0.181164 0.200384 0.086301 0.055 Uiso 1 1 calc R U . . .
H28C H 0.123369 0.207554 0.138319 0.055 Uiso 1 1 calc R U . . .
C29 C 0.3455(2) 0.1095(2) 0.14431(16) 0.0406(9) Uani 1 1 d . . . . .
H29A H 0.401464 0.116285 0.164172 0.061 Uiso 1 1 calc R U . . .
H29B H 0.350888 0.117091 0.104507 0.061 Uiso 1 1 calc R U . . .
H29C H 0.324379 0.057692 0.150815 0.061 Uiso 1 1 calc R U . . .
C30 C 0.3078(3) 0.0165(2) 0.28191(19) 0.0475(10) Uani 1 1 d . . . . .
H30A H 0.341593 0.007991 0.249712 0.071 Uiso 1 1 calc R U . . .
H30B H 0.286809 -0.032712 0.295018 0.071 Uiso 1 1 calc R U . . .
H30C H 0.343647 0.040880 0.311593 0.071 Uiso 1 1 calc R U . . .
C31 C 0.1482(2) 0.0915(2) 0.32310(15) 0.0360(8) Uani 1 1 d . . . . .
H31A H 0.185453 0.104288 0.355908 0.054 Uiso 1 1 calc R U . . .
H31B H 0.118127 0.043453 0.329596 0.054 Uiso 1 1 calc R U . . .
H31C H 0.106352 0.132597 0.315929 0.054 Uiso 1 1 calc R U . . .
C32 C 0.1448(3) 0.0255(2) 0.20968(17) 0.0433(9) Uani 1 1 d . . . . .
H32A H 0.092892 0.055085 0.199724 0.065 Uiso 1 1 calc R U . . .
H32B H 0.129011 -0.023617 0.225749 0.065 Uiso 1 1 calc R U . . .
H32C H 0.175919 0.016352 0.176412 0.065 Uiso 1 1 calc R U . . .
K1 K 0.72090(5) 0.24087(5) 0.49773(3) 0.03492(16) Uani 1 1 d . . . . .
O1 O 0.74190(19) 0.28043(16) 0.38870(11) 0.0427(6) Uani 1 1 d . U . . .
O2 O 0.7054(3) 0.1315(2) 0.41336(14) 0.0808(12) Uani 1 1 d . U . . .
O3 O 0.8346(2) 0.1475(3) 0.56083(14) 0.0731(10) Uani 1 1 d . U . . .
O4 O 0.88523(19) 0.2949(2) 0.52850(12) 0.0593(9) Uani 1 1 d . U . . .
O5 O 0.62160(16) 0.36341(18) 0.53702(13) 0.0456(7) Uani 1 1 d . U . . .
O6 O 0.5689(2) 0.2090(2) 0.55111(14) 0.0610(9) Uani 1 1 d . U . . .
N4 N 0.7654(2) 0.4021(2) 0.47017(16) 0.0479(8) Uani 1 1 d . U . . .
N5 N 0.6725(4) 0.0760(3) 0.52320(19) 0.0731(12) Uani 1 1 d . U . . .
C33 C 0.7454(3) 0.4129(3) 0.4104(2) 0.0552(11) Uani 1 1 d . U . . .
H33A H 0.770080 0.462257 0.399145 0.066 Uiso 1 1 calc R U . . .
H33B H 0.682504 0.416561 0.403618 0.066 Uiso 1 1 calc R U . . .
C34 C 0.7778(3) 0.3503(2) 0.37386(18) 0.0471(10) Uani 1 1 d . U . . .
H34A H 0.761600 0.361778 0.334456 0.056 Uiso 1 1 calc R U . . .
H34B H 0.840921 0.347424 0.378589 0.056 Uiso 1 1 calc R U . . .
C35 C 0.7645(3) 0.2187(3) 0.35450(17) 0.0477(10) Uani 1 1 d . U . . .
H35A H 0.824680 0.204011 0.364175 0.057 Uiso 1 1 calc R U . . .
H35B H 0.760292 0.235432 0.315279 0.057 Uiso 1 1 calc R U . . .
C36 C 0.7106(4) 0.1535(3) 0.3606(2) 0.0719(14) Uani 1 1 d . U . . .
H36A H 0.652417 0.165729 0.344595 0.086 Uiso 1 1 calc R U . . .
H36B H 0.732694 0.110347 0.339146 0.086 Uiso 1 1 calc R U . . .
C37 C 0.6468(5) 0.0679(3) 0.4209(2) 0.0845(17) Uani 1 1 d . U . . .
H37A H 0.647164 0.032155 0.389133 0.101 Uiso 1 1 calc R U . . .
H37B H 0.587772 0.087145 0.423699 0.101 Uiso 1 1 calc R U . . .
C38 C 0.6772(5) 0.0287(3) 0.4731(2) 0.0837(17) Uani 1 1 d . U . . .
H38A H 0.642597 -0.018091 0.477355 0.100 Uiso 1 1 calc R U . . .
H38B H 0.737290 0.012539 0.469911 0.100 Uiso 1 1 calc R U . . .
C39 C 0.7330(5) 0.0488(4) 0.5671(3) 0.0934(19) Uani 1 1 d . U . . .
H39A H 0.727001 -0.007392 0.570608 0.112 Uiso 1 1 calc R U . . .
H39B H 0.718553 0.072015 0.602713 0.112 Uiso 1 1 calc R U . . .
C40 C 0.8231(5) 0.0670(4) 0.5574(3) 0.0948(19) Uani 1 1 d . U . . .
H40A H 0.861848 0.041230 0.585506 0.114 Uiso 1 1 calc R U . . .
H40B H 0.836999 0.048614 0.520248 0.114 Uiso 1 1 calc R U . . .
C41 C 0.9208(4) 0.1679(5) 0.5587(2) 0.0823(17) Uani 1 1 d . U . . .
H41A H 0.940074 0.157665 0.521186 0.099 Uiso 1 1 calc R U . . .
H41B H 0.956274 0.137099 0.585718 0.099 Uiso 1 1 calc R U . . .
C42 C 0.9306(3) 0.2488(4) 0.57167(19) 0.0710(15) Uani 1 1 d . U . . .
H42A H 0.992007 0.262507 0.574195 0.085 Uiso 1 1 calc R U . . .
H42B H 0.907232 0.259646 0.607982 0.085 Uiso 1 1 calc R U . . .
C43 C 0.8884(3) 0.3732(4) 0.5379(2) 0.0654(14) Uani 1 1 d . U . . .
H43A H 0.947719 0.388820 0.549090 0.078 Uiso 1 1 calc R U . . .
H43B H 0.851535 0.386695 0.568217 0.078 Uiso 1 1 calc R U . . .
C44 C 0.8579(3) 0.4144(3) 0.4855(2) 0.0624(13) Uani 1 1 d . U . . .
H44A H 0.868520 0.469940 0.490457 0.075 Uiso 1 1 calc R U . . .
H44B H 0.891646 0.396605 0.454722 0.075 Uiso 1 1 calc R U . . .
C45 C 0.7145(3) 0.4558(3) 0.5012(2) 0.0614(13) Uani 1 1 d . U . . .
H45A H 0.715690 0.506616 0.483157 0.074 Uiso 1 1 calc R U . . .
H45B H 0.741274 0.461168 0.539204 0.074 Uiso 1 1 calc R U . . .
C46 C 0.6228(3) 0.4314(3) 0.5047(2) 0.0567(12) Uani 1 1 d . U . . .
H46A H 0.589988 0.472260 0.522216 0.068 Uiso 1 1 calc R U . . .
H46B H 0.596162 0.421753 0.467091 0.068 Uiso 1 1 calc R U . . .
C47 C 0.5367(3) 0.3413(3) 0.5465(2) 0.0562(12) Uani 1 1 d . U . . .
H47A H 0.504776 0.330222 0.510693 0.067 Uiso 1 1 calc R U . . .
H47B H 0.507225 0.383333 0.564953 0.067 Uiso 1 1 calc R U . . .
C48 C 0.5391(3) 0.2721(3) 0.5820(2) 0.0650(14) Uani 1 1 d . U . . .
H48A H 0.577842 0.280671 0.615406 0.078 Uiso 1 1 calc R U . . .
H48B H 0.481208 0.261034 0.594091 0.078 Uiso 1 1 calc R U . . .
C49 C 0.5671(5) 0.1389(4) 0.5810(3) 0.0842(17) Uani 1 1 d . U . . .
H49A H 0.510333 0.131708 0.595976 0.101 Uiso 1 1 calc R U . . .
H49B H 0.610889 0.139680 0.612374 0.101 Uiso 1 1 calc R U . . .
C50 C 0.5851(5) 0.0745(3) 0.5417(3) 0.0856(17) Uani 1 1 d . U . . .
H50A H 0.575679 0.025032 0.560426 0.103 Uiso 1 1 calc R U . . .
H50B H 0.544117 0.077542 0.508896 0.103 Uiso 1 1 calc R U . . .

loop_
_atom_site_aniso_label
_atom_site_aniso_U_11
_atom_site_aniso_U_22
_atom_site_aniso_U_33
_atom_site_aniso_U_23
_atom_site_aniso_U_13
_atom_site_aniso_U_12
U1 0.02238(6) 0.02398(6) 0.01769(5) -0.00285(4) 0.00309(4) -0.00180(4)
Si1 0.0260(4) 0.0281(5) 0.0204(4) -0.0037(3) 0.0028(3) 0.0004(3)
Si2 0.0315(4) 0.0352(5) 0.0224(4) 0.0011(4) -0.0002(3) 0.0041(4)
Si3 0.0659(8) 0.0498(7) 0.0415(6) -0.0020(5) 0.0025(5) -0.0336(6)
Si4 0.0294(5) 0.0782(9) 0.0452(6) -0.0130(6) 0.0064(4) -0.0159(5)
Si5 0.0269(4) 0.0312(5) 0.0206(4) -0.0046(3) 0.0053(3) 0.0004(4)
Si6 0.0351(5) 0.0243(4) 0.0284(4) -0.0021(4) 0.0074(4) 0.0034(4)
N1 0.0273(13) 0.0268(14) 0.0173(12) -0.0020(10) 0.0027(10) 0.0004(11)
N2 0.0342(15) 0.054(2) 0.0303(15) -0.0043(14) 0.0036(12) -0.0177(15)
N3 0.0246(12) 0.0239(14) 0.0235(12) -0.0044(11) 0.0031(10) 0.0043(11)
C1 0.0283(15) 0.0241(16) 0.0183(14) -0.0012(12) 0.0022(12) 0.0046(12)
C2 0.0344(17) 0.0242(17) 0.0217(14) -0.0044(12) 0.0055(12) 0.0035(13)
C3 0.0284(16) 0.0370(19) 0.0197(14) 0.0027(13) 0.0029(12) 0.0031(14)
C4 0.0351(18) 0.041(2) 0.040(2) -0.0064(17) 0.0022(15) 0.0084(16)
C5 0.033(2) 0.063(3) 0.053(2) -0.012(2) -0.0014(17) 0.014(2)
C6 0.0264(18) 0.076(3) 0.044(2) -0.004(2) 0.0006(16) -0.0038(19)
C7 0.043(2) 0.051(3) 0.039(2) 0.0055(18) 0.0000(17) -0.0156(19)
C8 0.0385(19) 0.035(2) 0.0305(18) 0.0051(15) -0.0021(14) -0.0017(15)
C9 0.0315(16) 0.0265(17) 0.0282(16) 0.0015(13) 0.0064(13) 0.0007(13)
C10 0.058(2) 0.030(2) 0.0337(19) 0.0027(15) 0.0162(17) 0.0080(17)
C11 0.065(3) 0.029(2) 0.046(2) 0.0065(17) 0.020(2) 0.0102(19)
C12 0.060(3) 0.035(2) 0.043(2) 0.0170(18) 0.0124(19) 0.0079(19)
C13 0.063(3) 0.038(2) 0.0297(18) 0.0047(16) 0.0065(17) 0.0043(19)
C14 0.045(2) 0.0279(18) 0.0285(17) -0.0005(14) 0.0038(14) 0.0032(15)
C15 0.047(2) 0.043(2) 0.0316(18) -0.0039(16) 0.0060(16) 0.0176(18)
C16 0.0312(18) 0.044(2) 0.052(2) -0.0105(19) 0.0096(16) -0.0064(17)
C17 0.0401(19) 0.053(2) 0.0257(17) -0.0100(16) 0.0030(14) 0.0086(17)
C18 0.060(3) 0.044(2) 0.0311(19) 0.0086(17) 0.0080(17) 0.006(2)
C19 0.037(2) 0.061(3) 0.041(2) -0.010(2) -0.0085(16) 0.0006(19)
C20 0.039(2) 0.053(3) 0.040(2) -0.0004(18) -0.0013(16) 0.0117(18)
C21 0.082(3) 0.033(2) 0.051(3) -0.0020(19) -0.003(2) -0.009(2)
C22 0.090(4) 0.083(4) 0.090(4) -0.028(4) -0.005(3) -0.050(4)
C23 0.124(5) 0.070(4) 0.062(3) 0.018(3) 0.011(3) -0.040(4)
C24 0.0295(19) 0.083(4) 0.056(3) -0.015(3) 0.0010(18) 0.006(2)
C25 0.058(3) 0.114(5) 0.088(4) -0.011(4) 0.031(3) -0.041(3)
C26 0.040(2) 0.116(5) 0.068(3) -0.029(3) -0.012(2) 0.001(3)
C27 0.0338(18) 0.039(2) 0.0325(18) -0.0004(16) 0.0131(14) -0.0037(15)
C28 0.0418(19) 0.043(2) 0.0234(16) -0.0037(15) -0.0016(14) -0.0035(17)
C29 0.041(2) 0.047(2) 0.0352(19) -0.0096(17) 0.0142(16) 0.0069(18)
C30 0.054(2) 0.033(2) 0.056(3) 0.0029(19) 0.011(2) 0.0181(19)
C31 0.0411(19) 0.036(2) 0.0317(18) 0.0042(15) 0.0083(15) -0.0010(16)
C32 0.056(2) 0.035(2) 0.040(2) -0.0093(17) 0.0129(18) -0.0135(18)
K1 0.0398(4) 0.0372(4) 0.0282(3) -0.0032(3) 0.0053(3) 0.0015(3)
O1 0.0508(15) 0.0409(15) 0.0382(14) -0.0051(12) 0.0173(12) -0.0059(12)
O2 0.152(4) 0.0452(19) 0.0458(18) -0.0130(15) 0.009(2) -0.033(2)
O3 0.073(2) 0.098(3) 0.0473(18) 0.0155(19) -0.0004(16) 0.021(2)
O4 0.0391(15) 0.106(3) 0.0317(14) -0.0131(16) -0.0019(12) -0.0040(17)
O5 0.0297(13) 0.0525(17) 0.0563(17) -0.0163(14) 0.0151(12) -0.0029(12)
O6 0.068(2) 0.061(2) 0.0579(19) -0.0134(16) 0.0358(16) -0.0186(16)
N4 0.0454(18) 0.0359(18) 0.065(2) -0.0150(16) 0.0265(16) -0.0108(15)
N5 0.119(3) 0.044(2) 0.060(2) 0.0104(19) 0.036(2) 0.000(2)
C33 0.065(3) 0.034(2) 0.069(3) 0.010(2) 0.028(2) -0.0031(19)
C34 0.051(2) 0.043(2) 0.049(2) 0.0061(18) 0.0197(18) -0.0060(18)
C35 0.052(2) 0.055(3) 0.036(2) -0.0144(18) 0.0112(17) -0.0049(19)
C36 0.089(3) 0.063(3) 0.065(3) -0.025(3) 0.023(3) -0.016(3)
C37 0.142(5) 0.050(3) 0.064(3) -0.020(2) 0.023(3) -0.036(3)
C38 0.139(5) 0.041(3) 0.075(3) -0.004(2) 0.039(3) -0.014(3)
C39 0.144(5) 0.064(3) 0.074(3) 0.037(3) 0.021(4) 0.015(4)
C40 0.127(5) 0.074(4) 0.082(4) 0.035(3) 0.000(4) 0.032(4)
C41 0.063(3) 0.127(5) 0.056(3) 0.017(3) -0.008(2) 0.024(3)
C42 0.043(2) 0.138(5) 0.031(2) 0.003(3) -0.0063(18) -0.003(3)
C43 0.039(2) 0.105(4) 0.053(2) -0.030(3) 0.0140(19) -0.023(2)
C44 0.046(2) 0.063(3) 0.082(3) -0.026(3) 0.032(2) -0.024(2)
C45 0.067(3) 0.035(2) 0.086(3) -0.020(2) 0.035(2) -0.006(2)
C46 0.053(2) 0.045(2) 0.075(3) -0.014(2) 0.025(2) 0.008(2)
C47 0.0320(19) 0.069(3) 0.070(3) -0.024(2) 0.0198(19) -0.008(2)
C48 0.055(3) 0.078(3) 0.066(3) -0.024(3) 0.036(2) -0.018(2)
C49 0.109(4) 0.075(4) 0.076(3) -0.001(3) 0.055(3) -0.024(3)
C50 0.121(4) 0.057(3) 0.084(4) 0.004(3) 0.049(3) -0.026(3)

loop_
_atom_type_symbol
_atom_type_description
_atom_type_scat_dispersion_real
_atom_type_scat_dispersion_imag
_atom_type_scat_source
C C 0.0181 0.0091 'International Tables Vol C Tables 4.2.6.8 and 6.1.1.4'
H H 0.0000 0.0000 'International Tables Vol C Tables 4.2.6.8 and 6.1.1.4'
K K 0.3868 1.0657 'International Tables Vol C Tables 4.2.6.8 and 6.1.1.4'
N N 0.0311 0.0180 'International Tables Vol C Tables 4.2.6.8 and 6.1.1.4'
O O 0.0492 0.0322 'International Tables Vol C Tables 4.2.6.8 and 6.1.1.4'
Si Si 0.2541 0.3302 'International Tables Vol C Tables 4.2.6.8 and 6.1.1.4'
U U -4.3638 13.4090 'International Tables Vol C Tables 4.2.6.8 and 6.1.1.4'

loop_
_exptl_crystal_face_index_h
_exptl_crystal_face_index_k
_exptl_crystal_face_index_l
_exptl_crystal_face_perp_dist
0 0 1 0.0654
0 0 -1 0.1319
0 -1 0 0.0847
-1 0 0 0.0180
1 0 0 0.0190
1 2 -2 0.1083
1 2 1 0.0739

loop_
_geom_angle_atom_site_label_1
_geom_angle_atom_site_label_2
_geom_angle_atom_site_label_3
_geom_angle
_geom_angle_site_symmetry_1
_geom_angle_site_symmetry_3
_geom_angle_publ_flag
Si3 U1 Si2 92.58(3) . . ?
Si5 U1 Si2 136.64(2) . . ?
Si5 U1 Si3 111.07(3) . . ?
N1 U1 Si2 26.42(7) . . ?
N1 U1 Si3 95.45(7) . . ?
N1 U1 Si5 151.44(7) . . ?
N1 U1 N2 102.71(10) . . ?
N1 U1 C2 111.06(10) . . ?
N2 U1 Si2 88.26(8) . . ?
N2 U1 Si3 27.02(10) . . ?
N2 U1 Si5 96.89(8) . . ?
N3 U1 Si2 110.89(7) . . ?
N3 U1 Si3 130.83(7) . . ?
N3 U1 Si5 27.26(7) . . ?
N3 U1 N1 124.74(9) . . ?
N3 U1 N2 108.52(11) . . ?
N3 U1 C1 89.71(10) . . ?
N3 U1 C2 102.10(10) . . ?
C1 U1 Si2 118.98(8) . . ?
C1 U1 Si3 116.43(8) . . ?
C1 U1 Si5 83.15(7) . . ?
C1 U1 N1 94.70(10) . . ?
C1 U1 N2 139.82(12) . . ?
C1 U1 C2 33.22(11) . . ?
C2 U1 Si2 137.15(8) . . ?
C2 U1 Si3 85.60(9) . . ?
C2 U1 Si5 82.32(8) . . ?
C2 U1 N2 106.72(12) . . ?
N1 Si1 C15 116.07(15) . . ?
N1 Si1 C16 110.64(16) . . ?
N1 Si1 C17 112.55(15) . . ?
C15 Si1 C17 101.58(18) . . ?
C16 Si1 C15 107.4(2) . . ?
C16 Si1 C17 107.91(19) . . ?
N1 Si2 U1 37.41(9) . . ?
N1 Si2 C18 115.01(17) . . ?
N1 Si2 C19 113.72(18) . . ?
N1 Si2 C20 110.77(16) . . ?
C18 Si2 U1 134.35(14) . . ?
C19 Si2 U1 117.46(15) . . ?
C19 Si2 C18 107.1(2) . . ?
C20 Si2 U1 74.23(13) . . ?
C20 Si2 C18 104.6(2) . . ?
C20 Si2 C19 104.84(19) . . ?
N2 Si3 U1 38.57(10) . . ?
N2 Si3 C21 110.36(18) . . ?
N2 Si3 C22 115.5(3) . . ?
N2 Si3 C23 112.4(2) . . ?
C21 Si3 U1 75.94(14) . . ?
C21 Si3 C22 103.7(3) . . ?
C22 Si3 U1 143.1(2) . . ?
C23 Si3 U1 108.21(19) . . ?
C23 Si3 C21 107.3(3) . . ?
C23 Si3 C22 107.0(3) . . ?
N2 Si4 C24 113.96(18) . . ?
N2 Si4 C25 112.6(3) . . ?
N2 Si4 C26 111.7(2) . . ?
C24 Si4 C25 104.0(3) . . ?
C24 Si4 C26 107.1(3) . . ?
C25 Si4 C26 107.0(3) . . ?
N3 Si5 U1 37.98(9) . . ?
N3 Si5 C27 111.08(15) . . ?
N3 Si5 C28 113.03(15) . . ?
N3 Si5 C29 112.90(16) . . ?
C27 Si5 U1 76.14(11) . . ?
C27 Si5 C28 106.58(18) . . ?
C27 Si5 C29 105.28(18) . . ?
C28 Si5 U1 111.19(12) . . ?
C28 Si5 C29 107.47(18) . . ?
C29 Si5 U1 139.08(13) . . ?
N3 Si6 C30 111.48(17) . . ?
N3 Si6 C31 110.89(15) . . ?
N3 Si6 C32 114.50(16) . . ?
C31 Si6 C30 108.37(18) . . ?
C32 Si6 C30 106.4(2) . . ?
C32 Si6 C31 104.81(18) . . ?
Si1 N1 U1 126.20(14) . . ?
Si2 N1 U1 116.17(13) . . ?
Si2 N1 Si1 117.48(15) . . ?
Si3 N2 U1 114.40(17) . . ?
Si3 N2 Si4 118.50(18) . . ?
Si4 N2 U1 127.09(19) . . ?
Si5 N3 U1 114.76(14) . . ?
Si6 N3 U1 122.45(13) . . ?
Si6 N3 Si5 120.80(16) . . ?
C2 C1 U1 73.7(2) . . ?
C2 C1 C3 129.7(3) . . ?
C3 C1 U1 156.6(2) . . ?
C1 C2 U1 73.12(19) . . ?
C1 C2 C9 129.8(3) . . ?
C9 C2 U1 156.7(2) . . ?
C4 C3 C1 122.3(3) . . ?
C8 C3 C1 120.4(3) . . ?
C8 C3 C4 117.2(3) . . ?
C3 C4 H4 119.6 . . ?
C5 C4 C3 120.8(4) . . ?
C5 C4 H4 119.6 . . ?
C4 C5 H5 119.7 . . ?
C6 C5 C4 120.7(4) . . ?
C6 C5 H5 119.7 . . ?
C5 C6 H6 120.4 . . ?
C5 C6 C7 119.3(4) . . ?
C7 C6 H6 120.4 . . ?
C6 C7 H7 119.9 . . ?
C8 C7 C6 120.1(4) . . ?
C8 C7 H7 119.9 . . ?
C3 C8 H8 119.0 . . ?
C7 C8 C3 122.0(4) . . ?
C7 C8 H8 119.0 . . ?
C10 C9 C2 121.4(3) . . ?
C10 C9 C14 116.8(3) . . ?
C14 C9 C2 121.8(3) . . ?
C9 C10 H10 119.3 . . ?
C11 C10 C9 121.5(4) . . ?
C11 C10 H10 119.3 . . ?
C10 C11 H11 119.6 . . ?
C12 C11 C10 120.7(4) . . ?
C12 C11 H11 119.6 . . ?
C11 C12 H12 120.7 . . ?
C13 C12 C11 118.7(4) . . ?
C13 C12 H12 120.7 . . ?
C12 C13 H13 119.5 . . ?
C12 C13 C14 121.0(4) . . ?
C14 C13 H13 119.5 . . ?
C9 C14 H14 119.4 . . ?
C13 C14 C9 121.2(3) . . ?
C13 C14 H14 119.4 . . ?
Si1 C15 H15A 109.5 . . ?
Si1 C15 H15B 109.5 . . ?
Si1 C15 H15C 109.5 . . ?
H15A C15 H15B 109.5 . . ?
H15A C15 H15C 109.5 . . ?
H15B C15 H15C 109.5 . . ?
Si1 C16 H16A 109.5 . . ?
Si1 C16 H16B 109.5 . . ?
Si1 C16 H16C 109.5 . . ?
H16A C16 H16B 109.5 . . ?
H16A C16 H16C 109.5 . . ?
H16B C16 H16C 109.5 . . ?
Si1 C17 H17A 109.5 . . ?
Si1 C17 H17B 109.5 . . ?
Si1 C17 H17C 109.5 . . ?
H17A C17 H17B 109.5 . . ?
H17A C17 H17C 109.5 . . ?
H17B C17 H17C 109.5 . . ?
Si2 C18 H18A 109.5 . . ?
Si2 C18 H18B 109.5 . . ?
Si2 C18 H18C 109.5 . . ?
H18A C18 H18B 109.5 . . ?
H18A C18 H18C 109.5 . . ?
H18B C18 H18C 109.5 . . ?
Si2 C19 H19A 109.5 . . ?
Si2 C19 H19B 109.5 . . ?
Si2 C19 H19C 109.5 . . ?
H19A C19 H19B 109.5 . . ?
H19A C19 H19C 109.5 . . ?
H19B C19 H19C 109.5 . . ?
Si2 C20 H20A 109.5 . . ?
Si2 C20 H20B 109.5 . . ?
Si2 C20 H20C 109.5 . . ?
H20A C20 H20B 109.5 . . ?
H20A C20 H20C 109.5 . . ?
H20B C20 H20C 109.5 . . ?
Si3 C21 H21A 109.5 . . ?
Si3 C21 H21B 109.5 . . ?
Si3 C21 H21C 109.5 . . ?
H21A C21 H21B 109.5 . . ?
H21A C21 H21C 109.5 . . ?
H21B C21 H21C 109.5 . . ?
Si3 C22 H22A 109.5 . . ?
Si3 C22 H22B 109.5 . . ?
Si3 C22 H22C 109.5 . . ?
H22A C22 H22B 109.5 . . ?
H22A C22 H22C 109.5 . . ?
H22B C22 H22C 109.5 . . ?
Si3 C23 H23A 109.5 . . ?
Si3 C23 H23B 109.5 . . ?
Si3 C23 H23C 109.5 . . ?
H23A C23 H23B 109.5 . . ?
H23A C23 H23C 109.5 . . ?
H23B C23 H23C 109.5 . . ?
Si4 C24 H24A 109.5 . . ?
Si4 C24 H24B 109.5 . . ?
Si4 C24 H24C 109.5 . . ?
H24A C24 H24B 109.5 . . ?
H24A C24 H24C 109.5 . . ?
H24B C24 H24C 109.5 . . ?
Si4 C25 H25A 109.5 . . ?
Si4 C25 H25B 109.5 . . ?
Si4 C25 H25C 109.5 . . ?
H25A C25 H25B 109.5 . . ?
H25A C25 H25C 109.5 . . ?
H25B C25 H25C 109.5 . . ?
Si4 C26 H26A 109.5 . . ?
Si4 C26 H26B 109.5 . . ?
Si4 C26 H26C 109.5 . . ?
H26A C26 H26B 109.5 . . ?
H26A C26 H26C 109.5 . . ?
H26B C26 H26C 109.5 . . ?
Si5 C27 H27A 109.5 . . ?
Si5 C27 H27B 109.5 . . ?
Si5 C27 H27C 109.5 . . ?
H27A C27 H27B 109.5 . . ?
H27A C27 H27C 109.5 . . ?
H27B C27 H27C 109.5 . . ?
Si5 C28 H28A 109.5 . . ?
Si5 C28 H28B 109.5 . . ?
Si5 C28 H28C 109.5 . . ?
H28A C28 H28B 109.5 . . ?
H28A C28 H28C 109.5 . . ?
H28B C28 H28C 109.5 . . ?
Si5 C29 H29A 109.5 . . ?
Si5 C29 H29B 109.5 . . ?
Si5 C29 H29C 109.5 . . ?
H29A C29 H29B 109.5 . . ?
H29A C29 H29C 109.5 . . ?
H29B C29 H29C 109.5 . . ?
Si6 C30 H30A 109.5 . . ?
Si6 C30 H30B 109.5 . . ?
Si6 C30 H30C 109.5 . . ?
H30A C30 H30B 109.5 . . ?
H30A C30 H30C 109.5 . . ?
H30B C30 H30C 109.5 . . ?
Si6 C31 H31A 109.5 . . ?
Si6 C31 H31B 109.5 . . ?
Si6 C31 H31C 109.5 . . ?
H31A C31 H31B 109.5 . . ?
H31A C31 H31C 109.5 . . ?
H31B C31 H31C 109.5 . . ?
Si6 C32 H32A 109.5 . . ?
Si6 C32 H32B 109.5 . . ?
Si6 C32 H32C 109.5 . . ?
H32A C32 H32B 109.5 . . ?
H32A C32 H32C 109.5 . . ?
H32B C32 H32C 109.5 . . ?
O1 K1 O2 59.03(10) . . ?
O1 K1 O3 123.76(10) . . ?
O1 K1 O4 90.31(9) . . ?
O1 K1 O5 103.35(9) . . ?
O1 K1 O6 129.60(10) . . ?
O1 K1 N4 60.52(9) . . ?
O1 K1 N5 118.34(11) . . ?
O2 K1 O3 91.23(13) . . ?
O2 K1 O4 117.40(13) . . ?
O2 K1 O5 137.27(12) . . ?
O2 K1 O6 99.28(12) . . ?
O2 K1 N4 119.54(11) . . ?
O2 K1 N5 59.36(11) . . ?
O3 K1 O4 60.56(13) . . ?
O3 K1 O5 126.88(11) . . ?
O3 K1 O6 99.29(12) . . ?
O3 K1 N4 121.49(12) . . ?
O3 K1 N5 59.78(14) . . ?
O4 K1 O5 99.85(10) . . ?
O4 K1 O6 136.96(10) . . ?
O4 K1 N4 61.13(11) . . ?
O4 K1 N5 120.06(14) . . ?
O5 K1 N4 60.35(9) . . ?
O5 K1 N5 119.66(11) . . ?
O6 K1 O5 60.20(9) . . ?
O6 K1 N4 120.11(10) . . ?
O6 K1 N5 59.73(12) . . ?
N4 K1 N5 178.57(13) . . ?
C34 O1 K1 122.4(2) . . ?
C34 O1 C35 113.2(3) . . ?
C35 O1 K1 114.5(2) . . ?
C36 O2 K1 119.4(3) . . ?
C36 O2 C37 114.4(4) . . ?
C37 O2 K1 117.1(3) . . ?
C40 O3 K1 118.2(4) . . ?
C41 O3 K1 114.4(3) . . ?
C41 O3 C40 111.6(5) . . ?
C42 O4 K1 113.6(3) . . ?
C43 O4 K1 113.5(3) . . ?
C43 O4 C42 114.5(4) . . ?
C46 O5 K1 114.8(2) . . ?
C47 O5 K1 112.8(3) . . ?
C47 O5 C46 111.2(4) . . ?
C48 O6 K1 113.5(3) . . ?
C49 O6 K1 116.4(3) . . ?
C49 O6 C48 112.5(4) . . ?
C33 N4 K1 107.6(2) . . ?
C33 N4 C44 111.7(4) . . ?
C44 N4 K1 108.6(3) . . ?
C45 N4 K1 110.3(3) . . ?
C45 N4 C33 109.3(4) . . ?
C45 N4 C44 109.4(4) . . ?
C38 N5 K1 109.8(3) . . ?
C39 N5 K1 107.3(4) . . ?
C39 N5 C38 110.6(5) . . ?
C39 N5 C50 110.4(5) . . ?
C50 N5 K1 109.1(3) . . ?
C50 N5 C38 109.7(5) . . ?
N4 C33 H33A 108.5 . . ?
N4 C33 H33B 108.5 . . ?
N4 C33 C34 114.9(4) . . ?
H33A C33 H33B 107.5 . . ?
C34 C33 H33A 108.5 . . ?
C34 C33 H33B 108.5 . . ?
O1 C34 C33 109.0(3) . . ?
O1 C34 H34A 109.9 . . ?
O1 C34 H34B 109.9 . . ?
C33 C34 H34A 109.9 . . ?
C33 C34 H34B 109.9 . . ?
H34A C34 H34B 108.3 . . ?
O1 C35 H35A 109.2 . . ?
O1 C35 H35B 109.2 . . ?
O1 C35 C36 112.0(4) . . ?
H35A C35 H35B 107.9 . . ?
C36 C35 H35A 109.2 . . ?
C36 C35 H35B 109.2 . . ?
O2 C36 C35 113.5(5) . . ?
O2 C36 H36A 108.9 . . ?
O2 C36 H36B 108.9 . . ?
C35 C36 H36A 108.9 . . ?
C35 C36 H36B 108.9 . . ?
H36A C36 H36B 107.7 . . ?
O2 C37 H37A 110.4 . . ?
O2 C37 H37B 110.4 . . ?
O2 C37 C38 106.6(5) . . ?
H37A C37 H37B 108.6 . . ?
C38 C37 H37A 110.4 . . ?
C38 C37 H37B 110.4 . . ?
N5 C38 C37 114.1(5) . . ?
N5 C38 H38A 108.7 . . ?
N5 C38 H38B 108.7 . . ?
C37 C38 H38A 108.7 . . ?
C37 C38 H38B 108.7 . . ?
H38A C38 H38B 107.6 . . ?
N5 C39 H39A 108.9 . . ?
N5 C39 H39B 108.9 . . ?
N5 C39 C40 113.3(5) . . ?
H39A C39 H39B 107.7 . . ?
C40 C39 H39A 108.9 . . ?
C40 C39 H39B 108.9 . . ?
O3 C40 C39 108.8(6) . . ?
O3 C40 H40A 109.9 . . ?
O3 C40 H40B 109.9 . . ?
C39 C40 H40A 109.9 . . ?
C39 C40 H40B 109.9 . . ?
H40A C40 H40B 108.3 . . ?
O3 C41 H41A 109.8 . . ?
O3 C41 H41B 109.8 . . ?
O3 C41 C42 109.2(5) . . ?
H41A C41 H41B 108.3 . . ?
C42 C41 H41A 109.8 . . ?
C42 C41 H41B 109.8 . . ?
O4 C42 H42A 109.7 . . ?
O4 C42 H42B 109.7 . . ?
C41 C42 O4 109.9(4) . . ?
C41 C42 H42A 109.7 . . ?
C41 C42 H42B 109.7 . . ?
H42A C42 H42B 108.2 . . ?
O4 C43 H43A 109.9 . . ?
O4 C43 H43B 109.9 . . ?
O4 C43 C44 109.2(4) . . ?
H43A C43 H43B 108.3 . . ?
C44 C43 H43A 109.9 . . ?
C44 C43 H43B 109.9 . . ?
N4 C44 C43 113.0(4) . . ?
N4 C44 H44A 109.0 . . ?
N4 C44 H44B 109.0 . . ?
C43 C44 H44A 109.0 . . ?
C43 C44 H44B 109.0 . . ?
H44A C44 H44B 107.8 . . ?
N4 C45 H45A 108.9 . . ?
N4 C45 H45B 108.9 . . ?
N4 C45 C46 113.6(4) . . ?
H45A C45 H45B 107.7 . . ?
C46 C45 H45A 108.9 . . ?
C46 C45 H45B 108.9 . . ?
O5 C46 C45 108.2(4) . . ?
O5 C46 H46A 110.1 . . ?
O5 C46 H46B 110.1 . . ?
C45 C46 H46A 110.1 . . ?
C45 C46 H46B 110.1 . . ?
H46A C46 H46B 108.4 . . ?
O5 C47 H47A 109.9 . . ?
O5 C47 H47B 109.9 . . ?
O5 C47 C48 109.1(4) . . ?
H47A C47 H47B 108.3 . . ?
C48 C47 H47A 109.9 . . ?
C48 C47 H47B 109.9 . . ?
O6 C48 C47 108.9(4) . . ?
O6 C48 H48A 109.9 . . ?
O6 C48 H48B 109.9 . . ?
C47 C48 H48A 109.9 . . ?
C47 C48 H48B 109.9 . . ?
H48A C48 H48B 108.3 . . ?
O6 C49 H49A 110.1 . . ?
O6 C49 H49B 110.1 . . ?
O6 C49 C50 108.2(4) . . ?
H49A C49 H49B 108.4 . . ?
C50 C49 H49A 110.1 . . ?
C50 C49 H49B 110.1 . . ?
N5 C50 C49 113.1(5) . . ?
N5 C50 H50A 109.0 . . ?
N5 C50 H50B 109.0 . . ?
C49 C50 H50A 109.0 . . ?
C49 C50 H50B 109.0 . . ?
H50A C50 H50B 107.8 . . ?

loop_
_geom_bond_atom_site_label_1
_geom_bond_atom_site_label_2
_geom_bond_distance
_geom_bond_site_symmetry_2
_geom_bond_publ_flag
U1 Si2 3.4644(9) . ?
U1 Si3 3.4401(11) . ?
U1 Si5 3.4189(8) . ?
U1 N1 2.345(2) . ?
U1 N2 2.355(3) . ?
U1 N3 2.317(3) . ?
U1 C1 2.345(3) . ?
U1 C2 2.352(3) . ?
Si1 N1 1.727(3) . ?
Si1 C15 1.877(4) . ?
Si1 C16 1.873(4) . ?
Si1 C17 1.881(4) . ?
Si2 N1 1.718(3) . ?
Si2 C18 1.886(4) . ?
Si2 C19 1.882(4) . ?
Si2 C20 1.882(4) . ?
Si3 N2 1.716(4) . ?
Si3 C21 1.878(5) . ?
Si3 C22 1.885(5) . ?
Si3 C23 1.865(5) . ?
Si4 N2 1.743(4) . ?
Si4 C24 1.867(5) . ?
Si4 C25 1.878(5) . ?
Si4 C26 1.887(5) . ?
Si5 N3 1.724(3) . ?
Si5 C27 1.876(4) . ?
Si5 C28 1.877(4) . ?
Si5 C29 1.881(4) . ?
Si6 N3 1.716(3) . ?
Si6 C30 1.880(4) . ?
Si6 C31 1.877(4) . ?
Si6 C32 1.873(4) . ?
C1 C2 1.342(5) . ?
C1 C3 1.485(5) . ?
C2 C9 1.470(5) . ?
C3 C4 1.407(5) . ?
C3 C8 1.388(5) . ?
C4 H4 0.9500 . ?
C4 C5 1.389(6) . ?
C5 H5 0.9500 . ?
C5 C6 1.380(7) . ?
C6 H6 0.9500 . ?
C6 C7 1.384(7) . ?
C7 H7 0.9500 . ?
C7 C8 1.383(5) . ?
C8 H8 0.9500 . ?
C9 C10 1.399(5) . ?
C9 C14 1.400(5) . ?
C10 H10 0.9500 . ?
C10 C11 1.384(5) . ?
C11 H11 0.9500 . ?
C11 C12 1.380(6) . ?
C12 H12 0.9500 . ?
C12 C13 1.379(6) . ?
C13 H13 0.9500 . ?
C13 C14 1.383(5) . ?
C14 H14 0.9500 . ?
C15 H15A 0.9800 . ?
C15 H15B 0.9800 . ?
C15 H15C 0.9800 . ?
C16 H16A 0.9800 . ?
C16 H16B 0.9800 . ?
C16 H16C 0.9800 . ?
C17 H17A 0.9800 . ?
C17 H17B 0.9800 . ?
C17 H17C 0.9800 . ?
C18 H18A 0.9800 . ?
C18 H18B 0.9800 . ?
C18 H18C 0.9800 . ?
C19 H19A 0.9800 . ?
C19 H19B 0.9800 . ?
C19 H19C 0.9800 . ?
C20 H20A 0.9800 . ?
C20 H20B 0.9800 . ?
C20 H20C 0.9800 . ?
C21 H21A 0.9800 . ?
C21 H21B 0.9800 . ?
C21 H21C 0.9800 . ?
C22 H22A 0.9800 . ?
C22 H22B 0.9800 . ?
C22 H22C 0.9800 . ?
C23 H23A 0.9800 . ?
C23 H23B 0.9800 . ?
C23 H23C 0.9800 . ?
C24 H24A 0.9800 . ?
C24 H24B 0.9800 . ?
C24 H24C 0.9800 . ?
C25 H25A 0.9800 . ?
C25 H25B 0.9800 . ?
C25 H25C 0.9800 . ?
C26 H26A 0.9800 . ?
C26 H26B 0.9800 . ?
C26 H26C 0.9800 . ?
C27 H27A 0.9800 . ?
C27 H27B 0.9800 . ?
C27 H27C 0.9800 . ?
C28 H28A 0.9800 . ?
C28 H28B 0.9800 . ?
C28 H28C 0.9800 . ?
C29 H29A 0.9800 . ?
C29 H29B 0.9800 . ?
C29 H29C 0.9800 . ?
C30 H30A 0.9800 . ?
C30 H30B 0.9800 . ?
C30 H30C 0.9800 . ?
C31 H31A 0.9800 . ?
C31 H31B 0.9800 . ?
C31 H31C 0.9800 . ?
C32 H32A 0.9800 . ?
C32 H32B 0.9800 . ?
C32 H32C 0.9800 . ?
K1 O1 2.764(3) . ?
K1 O2 2.794(3) . ?
K1 O3 2.795(4) . ?
K1 O4 2.798(3) . ?
K1 O5 2.845(3) . ?
K1 O6 2.836(3) . ?
K1 N4 2.987(4) . ?
K1 N5 3.051(4) . ?
O1 C34 1.401(5) . ?
O1 C35 1.418(5) . ?
O2 C36 1.340(7) . ?
O2 C37 1.460(7) . ?
O3 C40 1.419(8) . ?
O3 C41 1.401(7) . ?
O4 C42 1.465(6) . ?
O4 C43 1.387(7) . ?
O5 C46 1.422(6) . ?
O5 C47 1.417(5) . ?
O6 C48 1.426(6) . ?
O6 C49 1.421(7) . ?
N4 C33 1.472(6) . ?
N4 C44 1.488(6) . ?
N4 C45 1.467(5) . ?
N5 C38 1.473(7) . ?
N5 C39 1.457(8) . ?
N5 C50 1.468(8) . ?
C33 H33A 0.9900 . ?
C33 H33B 0.9900 . ?
C33 C34 1.513(6) . ?
C34 H34A 0.9900 . ?
C34 H34B 0.9900 . ?
C35 H35A 0.9900 . ?
C35 H35B 0.9900 . ?
C35 C36 1.431(7) . ?
C36 H36A 0.9900 . ?
C36 H36B 0.9900 . ?
C37 H37A 0.9900 . ?
C37 H37B 0.9900 . ?
C37 C38 1.487(9) . ?
C38 H38A 0.9900 . ?
C38 H38B 0.9900 . ?
C39 H39A 0.9900 . ?
C39 H39B 0.9900 . ?
C39 C40 1.481(10) . ?
C40 H40A 0.9900 . ?
C40 H40B 0.9900 . ?
C41 H41A 0.9900 . ?
C41 H41B 0.9900 . ?
C41 C42 1.454(10) . ?
C42 H42A 0.9900 . ?
C42 H42B 0.9900 . ?
C43 H43A 0.9900 . ?
C43 H43B 0.9900 . ?
C43 C44 1.507(8) . ?
C44 H44A 0.9900 . ?
C44 H44B 0.9900 . ?
C45 H45A 0.9900 . ?
C45 H45B 0.9900 . ?
C45 C46 1.507(6) . ?
C46 H46A 0.9900 . ?
C46 H46B 0.9900 . ?
C47 H47A 0.9900 . ?
C47 H47B 0.9900 . ?
C47 C48 1.481(8) . ?
C48 H48A 0.9900 . ?
C48 H48B 0.9900 . ?
C49 H49A 0.9900 . ?
C49 H49B 0.9900 . ?
C49 C50 1.511(8) . ?
C50 H50A 0.9900 . ?
C50 H50B 0.9900 . ?

loop_
_geom_torsion_atom_site_label_1
_geom_torsion_atom_site_label_2
_geom_torsion_atom_site_label_3
_geom_torsion_atom_site_label_4
_geom_torsion
_geom_torsion_site_symmetry_1
_geom_torsion_site_symmetry_2
_geom_torsion_site_symmetry_3
_geom_torsion_site_symmetry_4
_geom_torsion_publ_flag
U1 Si2 N1 Si1 176.0(3) . . . . ?
U1 Si3 N2 Si4 179.2(3) . . . . ?
U1 Si5 N3 Si6 164.3(3) . . . . ?
U1 C1 C2 C9 175.1(4) . . . . ?
U1 C1 C3 C4 146.5(5) . . . . ?
U1 C1 C3 C8 -30.2(7) . . . . ?
U1 C2 C9 C10 -92.1(6) . . . . ?
U1 C2 C9 C14 87.2(7) . . . . ?
C1 C2 C9 C10 99.8(5) . . . . ?
C1 C2 C9 C14 -80.9(5) . . . . ?
C1 C3 C4 C5 -176.7(3) . . . . ?
C1 C3 C8 C7 177.8(3) . . . . ?
C2 C1 C3 C4 -37.1(5) . . . . ?
C2 C1 C3 C8 146.2(4) . . . . ?
C2 C9 C10 C11 179.8(4) . . . . ?
C2 C9 C14 C13 -179.9(4) . . . . ?
C3 C1 C2 U1 -178.5(4) . . . . ?
C3 C1 C2 C9 -3.4(6) . . . . ?
C3 C4 C5 C6 -0.4(6) . . . . ?
C4 C3 C8 C7 0.9(5) . . . . ?
C4 C5 C6 C7 -0.3(7) . . . . ?
C5 C6 C7 C8 1.3(6) . . . . ?
C6 C7 C8 C3 -1.7(6) . . . . ?
C8 C3 C4 C5 0.1(5) . . . . ?
C9 C10 C11 C12 0.0(7) . . . . ?
C10 C9 C14 C13 -0.6(6) . . . . ?
C10 C11 C12 C13 -0.3(7) . . . . ?
C11 C12 C13 C14 0.3(7) . . . . ?
C12 C13 C14 C9 0.2(6) . . . . ?
C14 C9 C10 C11 0.5(6) . . . . ?
C15 Si1 N1 U1 -33.8(2) . . . . ?
C15 Si1 N1 Si2 150.68(19) . . . . ?
C16 Si1 N1 U1 89.0(2) . . . . ?
C16 Si1 N1 Si2 -86.6(2) . . . . ?
C17 Si1 N1 U1 -150.20(19) . . . . ?
C17 Si1 N1 Si2 34.3(2) . . . . ?
C18 Si2 N1 U1 -131.29(18) . . . . ?
C18 Si2 N1 Si1 44.7(2) . . . . ?
C19 Si2 N1 U1 104.75(19) . . . . ?
C19 Si2 N1 Si1 -79.3(2) . . . . ?
C20 Si2 N1 U1 -13.0(2) . . . . ?
C20 Si2 N1 Si1 163.0(2) . . . . ?
C21 Si3 N2 U1 28.2(2) . . . . ?
C21 Si3 N2 Si4 -152.5(2) . . . . ?
C22 Si3 N2 U1 145.5(3) . . . . ?
C22 Si3 N2 Si4 -35.3(3) . . . . ?
C23 Si3 N2 U1 -91.5(3) . . . . ?
C23 Si3 N2 Si4 87.8(3) . . . . ?
C24 Si4 N2 U1 13.7(3) . . . . ?
C24 Si4 N2 Si3 -165.5(2) . . . . ?
C25 Si4 N2 U1 131.7(3) . . . . ?
C25 Si4 N2 Si3 -47.4(3) . . . . ?
C26 Si4 N2 U1 -107.8(3) . . . . ?
C26 Si4 N2 Si3 73.0(3) . . . . ?
C27 Si5 N3 U1 24.36(19) . . . . ?
C27 Si5 N3 Si6 -171.30(17) . . . . ?
C28 Si5 N3 U1 -95.38(18) . . . . ?
C28 Si5 N3 Si6 69.0(2) . . . . ?
C29 Si5 N3 U1 142.36(17) . . . . ?
C29 Si5 N3 Si6 -53.3(2) . . . . ?
C30 Si6 N3 U1 -110.0(2) . . . . ?
C30 Si6 N3 Si5 86.9(2) . . . . ?
C31 Si6 N3 U1 10.8(2) . . . . ?
C31 Si6 N3 Si5 -152.28(18) . . . . ?
C32 Si6 N3 U1 129.17(18) . . . . ?
C32 Si6 N3 Si5 -33.9(2) . . . . ?
K1 O1 C34 C33 -39.6(5) . . . . ?
K1 O1 C35 C36 48.5(5) . . . . ?
K1 O2 C36 C35 30.5(7) . . . . ?
K1 O2 C37 C38 -58.8(6) . . . . ?
K1 O3 C40 C39 -51.4(6) . . . . ?
K1 O3 C41 C42 51.9(5) . . . . ?
K1 O4 C42 C41 45.5(5) . . . . ?
K1 O4 C43 C44 -60.3(4) . . . . ?
K1 O5 C46 C45 -56.1(4) . . . . ?
K1 O5 C47 C48 51.6(4) . . . . ?
K1 O6 C48 C47 49.6(5) . . . . ?
K1 O6 C49 C50 -56.2(6) . . . . ?
K1 N4 C33 C34 -47.3(4) . . . . ?
K1 N4 C44 C43 -37.0(4) . . . . ?
K1 N4 C45 C46 -40.4(6) . . . . ?
K1 N5 C38 C37 -38.3(7) . . . . ?
K1 N5 C39 C40 -46.4(7) . . . . ?
K1 N5 C50 C49 -41.8(6) . . . . ?
O1 C35 C36 O2 -52.5(7) . . . . ?
O2 C37 C38 N5 64.5(7) . . . . ?
O3 C41 C42 O4 -65.4(5) . . . . ?
O4 C43 C44 N4 67.3(5) . . . . ?
O5 C47 C48 O6 -69.0(5) . . . . ?
O6 C49 C50 N5 66.9(8) . . . . ?
N4 C33 C34 O1 59.4(5) . . . . ?
N4 C45 C46 O5 66.1(6) . . . . ?
N5 C39 C40 O3 67.4(8) . . . . ?
C33 N4 C44 C43 -155.5(4) . . . . ?
C33 N4 C45 C46 77.7(5) . . . . ?
C34 O1 C35 C36 -164.6(4) . . . . ?
C35 O1 C34 C33 176.5(4) . . . . ?
C36 O2 C37 C38 154.3(5) . . . . ?
C37 O2 C36 C35 176.6(5) . . . . ?
C38 N5 C39 C40 73.2(7) . . . . ?
C38 N5 C50 C49 -162.1(5) . . . . ?
C39 N5 C38 C37 -156.5(6) . . . . ?
C39 N5 C50 C49 75.8(7) . . . . ?
C40 O3 C41 C42 -170.5(5) . . . . ?
C41 O3 C40 C39 172.8(5) . . . . ?
C42 O4 C43 C44 167.1(4) . . . . ?
C43 O4 C42 C41 178.1(4) . . . . ?
C44 N4 C33 C34 71.8(5) . . . . ?
C44 N4 C45 C46 -159.7(5) . . . . ?
C45 N4 C33 C34 -167.0(4) . . . . ?
C45 N4 C44 C43 83.4(5) . . . . ?
C46 O5 C47 C48 -177.9(4) . . . . ?
C47 O5 C46 C45 174.4(4) . . . . ?
C48 O6 C49 C50 170.5(5) . . . . ?
C49 O6 C48 C47 -175.7(5) . . . . ?
C50 N5 C38 C37 81.6(7) . . . . ?
C50 N5 C39 C40 -165.2(6) . . . . ?

loop_
_exptl_oxdiff_crystal_face_indexfrac_h
_exptl_oxdiff_crystal_face_indexfrac_k
_exptl_oxdiff_crystal_face_indexfrac_l
_exptl_oxdiff_crystal_face_x
_exptl_oxdiff_crystal_face_y
_exptl_oxdiff_crystal_face_z
0.0004 -0.0001 0.9982 0.0478 -0.0196 0.0374
-0.0004 0.0001 -0.9982 -0.0478 0.0196 -0.0374
-0.0004 -0.9993 -0.0005 0.0569 0.0126 -0.0661
-0.9996 0.0003 0.0036 -0.0190 -0.0906 -0.0337
0.9996 -0.0003 -0.0036 0.0190 0.0906 0.0337
0.9997 1.9985 -1.9991 -0.1904 0.1047 0.0910
1.0008 1.9982 0.9957 -0.0470 0.0459 0.2032
